data_7012804
loop_
_publ_author_name
'Balazs, Lucia'
'Stanga, Olimpiu'
'Breunig, Hans J.'
'Silvestru, Cristian'

_publ_section_title
;
 Hypervalent 5?Bi?12 derivatives containing
 dichalcogenoimidodiphosphinato ligands. Crystal structure and solution
 behaviour of [2-(Me2NCH2)C6H4]BiCl[(XPR2)(YPR?2)N] (X, Y = O, S, Se;
 R, R? = Me, Ph)
;
_journal_issue 11
_journal_name_full 'Dalton Transactions'
_journal_page_first 2237
_journal_paper_doi 10.1039/b301290e
_journal_year 2003
_chemical_formula_sum 'C33 H32 Bi Cl N2 P2 Se2'
_chemical_formula_weight 920.90
_chemical_name_systematic
; 
? 
;
_space_group_IT_number 14
_symmetry_cell_setting monoclinic
_symmetry_space_group_name_Hall '-P 2yn'
_symmetry_space_group_name_H-M 'P 1 21/n 1'
_atom_sites_solution_hydrogens geom
_atom_sites_solution_primary direct
_atom_sites_solution_secondary difmap
_audit_creation_method SHELXL-97
_cell_angle_alpha 90.00
_cell_angle_beta 103.60(2)
_cell_angle_gamma 90.00
_cell_formula_units_Z 4
_cell_length_a 12.111(3)
_cell_length_b 14.046(3)
_cell_length_c 20.102(8)
_cell_measurement_reflns_used 60
_cell_measurement_temperature 173(2)
_cell_measurement_theta_max 27.5
_cell_measurement_theta_min 2.5
_cell_volume 3323.7(17)
_computing_cell_refinement 'Siemens XSCANS'
_computing_data_collection 'Siemens XSCANS'
_computing_data_reduction 'Siemens XSCANS'
_computing_molecular_graphics 'Siemens SHELXTL'
_computing_publication_material 'SHELXL-97 (Sheldrick, 1997)'
_computing_structure_refinement 'SHELXL-97 (Sheldrick, 1997)'
_computing_structure_solution 'SHELXS-97 (Sheldrick, 1990)'
_diffrn_ambient_temperature 173(2)
_diffrn_measured_fraction_theta_full 0.929
_diffrn_measured_fraction_theta_max 0.929
_diffrn_measurement_device_type 'Siemens P4'
_diffrn_measurement_method '2\q/\w scans'
_diffrn_radiation_monochromator graphite
_diffrn_radiation_source 'normal-focus sealed tube'
_diffrn_radiation_type MoK\a
_diffrn_radiation_wavelength 0.71073
_diffrn_reflns_av_R_equivalents 0.0367
_diffrn_reflns_av_sigmaI/netI 0.1045
_diffrn_reflns_limit_h_max 1
_diffrn_reflns_limit_h_min -15
_diffrn_reflns_limit_k_max 1
_diffrn_reflns_limit_k_min -18
_diffrn_reflns_limit_l_max 26
_diffrn_reflns_limit_l_min -25
_diffrn_reflns_number 8766
_diffrn_reflns_theta_full 27.50
_diffrn_reflns_theta_max 27.50
_diffrn_reflns_theta_min 2.26
_diffrn_standards_decay_% 'random variation +/-2.0'
_diffrn_standards_interval_count 197
_diffrn_standards_number 3
_exptl_absorpt_coefficient_mu 7.697
_exptl_absorpt_correction_T_max 0.705
_exptl_absorpt_correction_T_min 0.246
_exptl_absorpt_correction_type refdelf
_exptl_absorpt_process_details 'Walker & Stuart, 1983'
_exptl_crystal_colour orange
_exptl_crystal_density_diffrn 1.840
_exptl_crystal_density_meas ?
_exptl_crystal_density_method .
_exptl_crystal_description blocks
_exptl_crystal_F_000 1768
_exptl_crystal_size_max 0.5
_exptl_crystal_size_mid 0.5
_exptl_crystal_size_min 0.5
_refine_diff_density_max 0.982
_refine_diff_density_min -1.134
_refine_diff_density_rms 0.179
_refine_ls_extinction_coef 0.00018(7)
_refine_ls_extinction_expression Fc^*^=kFc[1+0.001xFc^2^\l^3^/sin(2\q)]^-1/4^
_refine_ls_extinction_method SHELXL
_refine_ls_goodness_of_fit_ref 1.003
_refine_ls_hydrogen_treatment refU
_refine_ls_matrix_type full
_refine_ls_number_parameters 377
_refine_ls_number_reflns 7091
_refine_ls_number_restraints 0
_refine_ls_restrained_S_all 1.003
_refine_ls_R_factor_all 0.1021
_refine_ls_R_factor_gt 0.0544
_refine_ls_shift/su_max 0.000
_refine_ls_shift/su_mean 0.000
_refine_ls_structure_factor_coef Fsqd
_refine_ls_weighting_details 'calc w=1/[\s^2^(Fo^2^)+(0.0348P)^2^+0.0000P] where P=(Fo^2^+2Fc^2^)/3'
_refine_ls_weighting_scheme calc
_refine_ls_wR_factor_gt 0.0932
_refine_ls_wR_factor_ref 0.1077
_reflns_number_gt 4681
_reflns_number_total 7091
_reflns_threshold_expression >2sigma(I)
_cod_data_source_file b301290e.txt
_cod_data_source_block cs5
_cod_depositor_comments
;
The following automatic conversions were performed:
'_atom_site_symetry_multiplicity' tag replaced with
'_atom_site_symmetry_multiplicity'.

Automatic conversion script
Id: cif_correct_tags 1440 2010-10-19 06:21:57Z saulius 

The following automatic conversions were performed:

'_symmetry_cell_setting' tag value 'Monoclin' was replaced with
'monoclinic' value as specified in the replacement file
'/home/robertas/cod-tools/perl-scripts/inputs/replacement_values.lst'.

Automatic conversion script
Id: cif_fix_values 3143 2015-03-26 13:38:13Z robertas 
;
_cod_original_sg_symbol_H-M P2(1)/n
_cod_database_code 7012804

loop_
_symmetry_equiv_pos_as_xyz
'x, y, z'
'-x+1/2, y+1/2, -z+1/2'
'-x, -y, -z'
'x-1/2, -y-1/2, z-1/2'

loop_
_atom_site_label
_atom_site_type_symbol
_atom_site_fract_x
_atom_site_fract_y
_atom_site_fract_z
_atom_site_U_iso_or_equiv
_atom_site_adp_type
_atom_site_occupancy
_atom_site_symmetry_multiplicity
_atom_site_calc_flag
_atom_site_refinement_flags
_atom_site_disorder_assembly
_atom_site_disorder_group
Bi1 Bi 0.46756(3) 0.43998(2) 0.107636(17) 0.02624(11) Uani 1 1 d . . .
Se1 Se 0.40014(8) 0.48042(6) 0.24017(5) 0.0325(2) Uani 1 1 d . . .
Se2 Se 0.67823(8) 0.36838(6) 0.19184(6) 0.0390(3) Uani 1 1 d . . .
P1 P 0.51591(18) 0.59958(15) 0.25323(11) 0.0231(5) Uani 1 1 d . . .
P2 P 0.72269(19) 0.50602(15) 0.24050(12) 0.0253(5) Uani 1 1 d . . .
Cl1 Cl 0.5218(2) 0.35977(17) 0.00050(13) 0.0440(6) Uani 1 1 d . . .
N2 N 0.6281(6) 0.5855(4) 0.2248(3) 0.0230(15) Uani 1 1 d . . .
N1 N 0.2575(6) 0.4674(5) 0.0476(4) 0.0335(18) Uani 1 1 d . . .
C1 C 0.3740(7) 0.3024(6) 0.1160(4) 0.0260(19) Uani 1 1 d . . .
C2 C 0.2566(8) 0.3073(6) 0.0962(5) 0.032(2) Uani 1 1 d . . .
C3 C 0.1964(8) 0.2223(6) 0.0961(5) 0.036(2) Uani 1 1 d . . .
H3 H 0.1159 0.2226 0.0816 0.043(7) Uiso 1 1 calc R . .
C4 C 0.2515(9) 0.1394(6) 0.1163(5) 0.040(2) Uani 1 1 d . . .
H4 H 0.2086 0.0830 0.1172 0.043(7) Uiso 1 1 calc R . .
C5 C 0.3679(9) 0.1354(6) 0.1354(5) 0.040(2) Uani 1 1 d . . .
H5 H 0.4057 0.0766 0.1484 0.043(7) Uiso 1 1 calc R . .
C6 C 0.4288(8) 0.2179(6) 0.1353(5) 0.033(2) Uani 1 1 d . . .
H6 H 0.5094 0.2164 0.1488 0.043(7) Uiso 1 1 calc R . .
C10 C 0.4447(7) 0.7020(6) 0.2093(4) 0.0257(19) Uani 1 1 d . . .
C11 C 0.4877(8) 0.7500(6) 0.1609(4) 0.031(2) Uani 1 1 d . . .
H11 H 0.5561 0.7295 0.1501 0.043(7) Uiso 1 1 calc R . .
C12 C 0.4295(9) 0.8283(7) 0.1286(5) 0.049(3) Uani 1 1 d . . .
H12 H 0.4580 0.8608 0.0947 0.043(7) Uiso 1 1 calc R . .
C13 C 0.3334(9) 0.8595(7) 0.1439(6) 0.051(3) Uani 1 1 d . . .
H13 H 0.2959 0.9141 0.1214 0.043(7) Uiso 1 1 calc R . .
C14 C 0.2887(8) 0.8125(7) 0.1922(5) 0.046(3) Uani 1 1 d . . .
H14 H 0.2207 0.8344 0.2030 0.043(7) Uiso 1 1 calc R . .
C15 C 0.3447(8) 0.7331(7) 0.2247(5) 0.040(2) Uani 1 1 d . . .
H15 H 0.3147 0.6998 0.2577 0.043(7) Uiso 1 1 calc R . .
C16 C 0.5533(7) 0.6344(6) 0.3426(4) 0.0257(19) Uani 1 1 d . . .
C17 C 0.5985(8) 0.7237(7) 0.3585(5) 0.039(2) Uani 1 1 d . . .
H17 H 0.6032 0.7659 0.3224 0.043(7) Uiso 1 1 calc R . .
C18 C 0.6366(9) 0.7536(7) 0.4243(5) 0.050(3) Uani 1 1 d . . .
H18 H 0.6669 0.8158 0.4338 0.043(7) Uiso 1 1 calc R . .
C19 C 0.6305(9) 0.6919(8) 0.4773(6) 0.053(3) Uani 1 1 d . . .
H19 H 0.6560 0.7120 0.5235 0.043(7) Uiso 1 1 calc R . .
C20 C 0.5866(8) 0.5998(7) 0.4627(5) 0.043(2) Uani 1 1 d . . .
H20 H 0.5839 0.5566 0.4987 0.043(7) Uiso 1 1 calc R . .
C21 C 0.5476(7) 0.5732(7) 0.3958(5) 0.033(2) Uani 1 1 d . . .
H21 H 0.5160 0.5115 0.3856 0.043(7) Uiso 1 1 calc R . .
C22 C 0.7758(7) 0.4878(6) 0.3316(4) 0.030(2) Uani 1 1 d . . .
C23 C 0.8232(7) 0.5683(7) 0.3694(4) 0.035(2) Uani 1 1 d . . .
H23 H 0.8284 0.6267 0.3465 0.043(7) Uiso 1 1 calc R . .
C24 C 0.8617(8) 0.5631(8) 0.4389(5) 0.052(3) Uani 1 1 d . . .
H24 H 0.8938 0.6174 0.4644 0.043(7) Uiso 1 1 calc R . .
C25 C 0.8535(9) 0.4788(9) 0.4711(6) 0.054(3) Uani 1 1 d . . .
H25 H 0.8799 0.4751 0.5194 0.043(7) Uiso 1 1 calc R . .
C26 C 0.8084(10) 0.3999(9) 0.4357(6) 0.059(3) Uani 1 1 d . . .
H26 H 0.8051 0.3419 0.4594 0.043(7) Uiso 1 1 calc R . .
C27 C 0.7674(9) 0.4034(7) 0.3654(6) 0.047(3) Uani 1 1 d . . .
H27 H 0.7340 0.3487 0.3409 0.032(10) Uiso 1 1 calc R . .
C28 C 0.8428(7) 0.5527(6) 0.2130(4) 0.0265(19) Uani 1 1 d . . .
C29 C 0.8440(8) 0.6472(6) 0.1925(5) 0.038(2) Uani 1 1 d . . .
H29 H 0.7798 0.6867 0.1909 0.032(10) Uiso 1 1 calc R . .
C30 C 0.9401(9) 0.6836(7) 0.1744(6) 0.051(3) Uani 1 1 d . . .
H30 H 0.9398 0.7476 0.1591 0.032(10) Uiso 1 1 calc R . .
C31 C 1.0317(9) 0.6303(8) 0.1783(5) 0.048(3) Uani 1 1 d . . .
H31 H 1.0969 0.6564 0.1665 0.032(10) Uiso 1 1 calc R . .
C32 C 1.0323(8) 0.5362(8) 0.1996(5) 0.048(3) Uani 1 1 d . . .
H32 H 1.0980 0.4982 0.2021 0.032(10) Uiso 1 1 calc R . .
C33 C 0.9400(8) 0.4978(6) 0.2171(5) 0.036(2) Uani 1 1 d . . .
H33 H 0.9417 0.4336 0.2320 0.032(10) Uiso 1 1 calc R . .
C7 C 0.1951(8) 0.3995(6) 0.0815(5) 0.038(2) Uani 1 1 d . . .
H7A H 0.1188 0.3880 0.0516 0.022(15) Uiso 1 1 calc R . .
H7B H 0.1851 0.4276 0.1248 0.022(15) Uiso 1 1 calc R . .
C8 C 0.2406(8) 0.4472(7) -0.0251(5) 0.046(3) Uani 1 1 d . . .
H8A H 0.2602 0.3806 -0.0314 0.041(11) Uiso 1 1 calc R . .
H8B H 0.2894 0.4890 -0.0448 0.041(11) Uiso 1 1 calc R . .
H8C H 0.1609 0.4584 -0.0482 0.041(11) Uiso 1 1 calc R . .
C9 C 0.2244(8) 0.5665(6) 0.0596(5) 0.043(2) Uani 1 1 d . . .
H9A H 0.2666 0.6110 0.0373 0.041(11) Uiso 1 1 calc R . .
H9B H 0.2419 0.5792 0.1089 0.041(11) Uiso 1 1 calc R . .
H9C H 0.1427 0.5747 0.0405 0.041(11) Uiso 1 1 calc R . .

loop_
_atom_site_aniso_label
_atom_site_aniso_U_11
_atom_site_aniso_U_22
_atom_site_aniso_U_33
_atom_site_aniso_U_23
_atom_site_aniso_U_13
_atom_site_aniso_U_12
Bi1 0.02639(17) 0.02657(16) 0.02600(18) -0.00137(16) 0.00663(13) -0.00005(17)
Se1 0.0347(5) 0.0334(4) 0.0316(5) -0.0047(4) 0.0119(4) -0.0102(4)
Se2 0.0289(5) 0.0263(4) 0.0554(7) -0.0098(4) -0.0028(5) 0.0039(4)
P1 0.0241(11) 0.0223(9) 0.0245(12) 0.0000(9) 0.0088(10) 0.0004(9)
P2 0.0229(11) 0.0241(11) 0.0289(13) -0.0012(10) 0.0061(11) 0.0006(9)
Cl1 0.0562(16) 0.0469(13) 0.0342(13) -0.0093(11) 0.0213(13) -0.0054(13)
N2 0.024(4) 0.020(3) 0.027(4) 0.002(3) 0.008(3) 0.001(3)
N1 0.028(4) 0.041(4) 0.028(4) 0.007(3) 0.002(4) 0.013(3)
C1 0.019(4) 0.040(5) 0.020(5) 0.005(4) 0.004(4) -0.006(4)
C2 0.034(5) 0.033(5) 0.029(5) -0.007(4) 0.006(5) -0.008(4)
C3 0.034(5) 0.043(5) 0.034(6) -0.004(4) 0.012(5) -0.002(5)
C4 0.050(6) 0.035(5) 0.038(6) 0.001(4) 0.017(5) -0.012(5)
C5 0.058(7) 0.024(4) 0.040(6) 0.000(4) 0.016(5) -0.001(5)
C6 0.035(5) 0.032(5) 0.031(5) -0.005(4) 0.005(5) 0.001(4)
C10 0.029(5) 0.025(4) 0.022(5) -0.005(4) 0.005(4) 0.002(4)
C11 0.033(5) 0.035(5) 0.028(5) -0.004(4) 0.012(4) 0.000(4)
C12 0.051(7) 0.043(6) 0.046(7) 0.020(5) -0.007(6) 0.004(5)
C13 0.055(7) 0.029(5) 0.051(7) 0.001(5) -0.024(6) 0.011(5)
C14 0.036(6) 0.042(6) 0.060(7) -0.012(5) 0.010(6) 0.014(5)
C15 0.034(5) 0.050(6) 0.042(6) -0.002(5) 0.020(5) 0.003(5)
C16 0.020(4) 0.026(4) 0.030(5) 0.000(4) 0.005(4) 0.004(4)
C17 0.046(6) 0.046(5) 0.022(5) -0.005(4) 0.002(5) -0.007(5)
C18 0.058(7) 0.042(6) 0.047(7) -0.006(5) 0.008(6) -0.006(5)
C19 0.048(7) 0.075(8) 0.035(6) -0.009(6) 0.007(6) -0.005(6)
C20 0.032(5) 0.061(6) 0.035(6) 0.009(5) 0.008(5) 0.002(5)
C21 0.022(5) 0.052(6) 0.026(5) -0.004(5) 0.005(4) 0.009(4)
C22 0.018(4) 0.040(5) 0.031(5) 0.013(4) 0.005(4) 0.004(4)
C23 0.030(5) 0.049(5) 0.026(5) 0.001(5) 0.004(4) -0.011(5)
C24 0.039(6) 0.077(8) 0.037(6) 0.005(6) 0.001(5) -0.005(6)
C25 0.035(6) 0.092(9) 0.033(6) 0.002(7) 0.002(5) 0.010(6)
C26 0.056(8) 0.073(8) 0.056(8) 0.033(7) 0.028(7) 0.019(7)
C27 0.055(7) 0.036(5) 0.057(8) 0.004(5) 0.026(6) 0.007(5)
C28 0.022(4) 0.033(4) 0.025(5) -0.017(4) 0.006(4) -0.002(4)
C29 0.029(5) 0.031(5) 0.055(7) 0.003(5) 0.014(5) -0.003(4)
C30 0.049(7) 0.040(6) 0.070(8) -0.002(5) 0.027(6) -0.016(5)
C31 0.033(6) 0.069(7) 0.047(7) -0.016(6) 0.020(5) -0.014(6)
C32 0.030(5) 0.076(8) 0.041(6) -0.013(6) 0.016(5) 0.010(5)
C33 0.037(6) 0.036(5) 0.036(6) -0.001(4) 0.012(5) 0.004(5)
C7 0.032(5) 0.042(5) 0.038(6) 0.000(5) 0.002(5) 0.010(5)
C8 0.035(5) 0.072(7) 0.024(5) 0.006(5) -0.005(5) 0.006(6)
C9 0.040(6) 0.046(5) 0.040(6) 0.020(5) 0.004(5) 0.013(5)

loop_
_atom_type_symbol
_atom_type_description
_atom_type_scat_dispersion_real
_atom_type_scat_dispersion_imag
_atom_type_scat_source
C C 0.0033 0.0016 'International Tables Vol C Tables 4.2.6.8 and 6.1.1.4'
H H 0.0000 0.0000 'International Tables Vol C Tables 4.2.6.8 and 6.1.1.4'
N N 0.0061 0.0033 'International Tables Vol C Tables 4.2.6.8 and 6.1.1.4'
P P 0.1023 0.0942 'International Tables Vol C Tables 4.2.6.8 and 6.1.1.4'
Cl Cl 0.1484 0.1585 'International Tables Vol C Tables 4.2.6.8 and 6.1.1.4'
Se Se -0.0929 2.2259 'International Tables Vol C Tables 4.2.6.8 and 6.1.1.4'
Bi Bi -4.1077 10.2566 'International Tables Vol C Tables 4.2.6.8 and 6.1.1.4'

loop_
_geom_angle_atom_site_label_1
_geom_angle_atom_site_label_2
_geom_angle_atom_site_label_3
_geom_angle
_geom_angle_site_symmetry_1
_geom_angle_site_symmetry_3
_geom_angle_publ_flag
C1 Bi1 N1 72.9(3) . . y
C1 Bi1 Cl1 85.5(2) . . y
N1 Bi1 Cl1 95.10(18) . . y
C1 Bi1 Se2 92.7(2) . . y
N1 Bi1 Se2 164.81(16) . . y
Cl1 Bi1 Se2 88.54(7) . . y
C1 Bi1 Se1 81.4(2) . . y
N1 Bi1 Se1 86.75(17) . . y
Cl1 Bi1 Se1 165.65(6) . . y
Se2 Bi1 Se1 86.18(4) . . y
P1 Se1 Bi1 87.16(7) . . y
P2 Se2 Bi1 92.59(7) . . y
N2 P1 C10 105.8(4) . . y
N2 P1 C16 110.5(4) . . y
C10 P1 C16 104.5(4) . . y
N2 P1 Se1 116.2(2) . . y
C10 P1 Se1 109.7(3) . . y
C16 P1 Se1 109.5(3) . . y
N2 P2 C28 106.4(4) . . y
N2 P2 C22 111.8(4) . . y
C28 P2 C22 104.0(4) . . y
N2 P2 Se2 116.6(3) . . y
C28 P2 Se2 108.5(3) . . y
C22 P2 Se2 108.7(3) . . y
P2 N2 P1 130.7(4) . . y
C8 N1 C7 111.8(7) . . y
C8 N1 C9 111.5(7) . . y
C7 N1 C9 110.0(7) . . y
C8 N1 Bi1 109.4(5) . . y
C7 N1 Bi1 104.1(5) . . y
C9 N1 Bi1 109.8(5) . . y
C6 C1 C2 121.3(8) . . y
C6 C1 Bi1 122.9(6) . . y
C2 C1 Bi1 115.7(6) . . y
C1 C2 C3 117.3(8) . . y
C1 C2 C7 122.1(8) . . y
C3 C2 C7 120.4(8) . . y
C4 C3 C2 120.9(9) . . y
C3 C4 C5 121.3(9) . . y
C4 C5 C6 118.8(9) . . y
C1 C6 C5 120.5(9) . . y
C11 C10 C15 119.8(8) . . y
C11 C10 P1 121.2(7) . . y
C15 C10 P1 118.9(7) . . y
C10 C11 C12 118.9(9) . . y
C13 C12 C11 121.6(10) . . y
C12 C13 C14 120.5(9) . . y
C13 C14 C15 119.0(9) . . y
C14 C15 C10 120.2(9) . . y
C17 C16 C21 118.3(8) . . y
C17 C16 P1 118.1(7) . . y
C21 C16 P1 123.5(7) . . y
C18 C17 C16 122.3(9) . . y
C17 C18 C19 119.1(10) . . y
C18 C19 C20 120.0(10) . . y
C21 C20 C19 119.0(10) . . y
C20 C21 C16 121.4(9) . . y
C27 C22 C23 119.4(9) . . y
C27 C22 P2 124.7(8) . . y
C23 C22 P2 115.8(6) . . y
C24 C23 C22 120.5(9) . . y
C25 C24 C23 119.1(10) . . y
C26 C25 C24 121.6(10) . . y
C25 C26 C27 120.7(10) . . y
C22 C27 C26 118.8(10) . . y
C29 C28 C33 118.6(8) . . y
C29 C28 P2 120.3(6) . . y
C33 C28 P2 120.9(7) . . y
C28 C29 C30 119.6(9) . . y
C31 C30 C29 121.1(9) . . y
C30 C31 C32 119.9(10) . . y
C33 C32 C31 120.8(9) . . y
C32 C33 C28 120.0(9) . . y
N1 C7 C2 111.5(7) . . y

loop_
_geom_bond_atom_site_label_1
_geom_bond_atom_site_label_2
_geom_bond_distance
_geom_bond_site_symmetry_2
_geom_bond_publ_flag
Bi1 C1 2.266(8) . y
Bi1 N1 2.575(7) . y
Bi1 Cl1 2.647(2) . y
Bi1 Se2 2.8905(12) . y
Bi1 Se1 3.0184(14) . y
Se1 P1 2.159(2) . y
Se2 P2 2.176(2) . y
P1 N2 1.605(7) . y
P1 C10 1.799(8) . y
P1 C16 1.813(9) . y
P2 N2 1.578(6) . y
P2 C28 1.798(8) . y
P2 C22 1.811(9) . y
N1 C8 1.455(11) . y
N1 C7 1.478(11) . y
N1 C9 1.485(10) . y
C1 C6 1.370(11) . y
C1 C2 1.385(11) . y
C2 C3 1.398(11) . y
C2 C7 1.489(11) . y
C3 C4 1.355(12) . y
C4 C5 1.373(13) . y
C5 C6 1.373(12) . y
C10 C11 1.381(11) . y
C10 C15 1.388(11) . y
C11 C12 1.384(12) . y
C12 C13 1.345(14) . y
C13 C14 1.386(14) . y
C14 C15 1.387(13) . y
C16 C17 1.375(11) . y
C16 C21 1.387(12) . y
C17 C18 1.360(13) . y
C18 C19 1.390(14) . y
C19 C20 1.402(13) . y
C20 C21 1.368(12) . y
C22 C27 1.382(12) . y
C22 C23 1.408(12) . y
C23 C24 1.366(13) . y
C24 C25 1.364(14) . y
C25 C26 1.360(15) . y
C26 C27 1.384(15) . y
C28 C29 1.391(11) . y
C28 C33 1.392(11) . y
C29 C30 1.395(12) . y
C30 C31 1.325(13) . y
C31 C32 1.389(14) . y
C32 C33 1.359(13) . y

loop_
_geom_torsion_atom_site_label_1
_geom_torsion_atom_site_label_2
_geom_torsion_atom_site_label_3
_geom_torsion_atom_site_label_4
_geom_torsion
_geom_torsion_site_symmetry_1
_geom_torsion_site_symmetry_2
_geom_torsion_site_symmetry_3
_geom_torsion_site_symmetry_4
_geom_torsion_publ_flag
C1 Bi1 Se1 P1 168.0(2) . . . . y
N1 Bi1 Se1 P1 -118.78(17) . . . . y
Cl1 Bi1 Se1 P1 143.3(2) . . . . y
Se2 Bi1 Se1 P1 74.68(7) . . . . y
C1 Bi1 Se2 P2 -143.0(2) . . . . y
N1 Bi1 Se2 P2 -124.2(6) . . . . y
Cl1 Bi1 Se2 P2 131.56(9) . . . . y
Se1 Bi1 Se2 P2 -61.79(7) . . . . y
Bi1 Se1 P1 N2 -34.0(3) . . . . y
Bi1 Se1 P1 C10 85.8(3) . . . . y
Bi1 Se1 P1 C16 -160.0(3) . . . . y
Bi1 Se2 P2 N2 8.7(3) . . . . y
Bi1 Se2 P2 C28 -111.4(3) . . . . y
Bi1 Se2 P2 C22 136.1(3) . . . . y
C28 P2 N2 P1 -162.7(5) . . . . y
C22 P2 N2 P1 -49.7(7) . . . . y
Se2 P2 N2 P1 76.1(6) . . . . y
C10 P1 N2 P2 -176.9(5) . . . . y
C16 P1 N2 P2 70.6(6) . . . . y
Se1 P1 N2 P2 -54.9(6) . . . . y
C1 Bi1 N1 C8 -93.3(6) . . . . y
Cl1 Bi1 N1 C8 -9.6(6) . . . . y
Se2 Bi1 N1 C8 -113.0(7) . . . . y
Se1 Bi1 N1 C8 -175.3(6) . . . . y
C1 Bi1 N1 C7 26.3(5) . . . . y
Cl1 Bi1 N1 C7 110.0(5) . . . . y
Se2 Bi1 N1 C7 6.6(10) . . . . y
Se1 Bi1 N1 C7 -55.7(5) . . . . y
C1 Bi1 N1 C9 144.1(6) . . . . y
Cl1 Bi1 N1 C9 -132.2(5) . . . . y
Se2 Bi1 N1 C9 124.4(6) . . . . y
Se1 Bi1 N1 C9 62.0(5) . . . . y
N1 Bi1 C1 C6 166.3(8) . . . . y
Cl1 Bi1 C1 C6 69.6(7) . . . . y
Se2 Bi1 C1 C6 -18.7(7) . . . . y
Se1 Bi1 C1 C6 -104.4(7) . . . . y
N1 Bi1 C1 C2 -9.8(6) . . . . y
Cl1 Bi1 C1 C2 -106.5(6) . . . . y
Se2 Bi1 C1 C2 165.1(6) . . . . y
Se1 Bi1 C1 C2 79.4(6) . . . . y
C6 C1 C2 C3 -0.7(13) . . . . y
Bi1 C1 C2 C3 175.5(6) . . . . y
C6 C1 C2 C7 174.1(8) . . . . y
Bi1 C1 C2 C7 -9.7(11) . . . . y
C1 C2 C3 C4 1.7(13) . . . . y
C7 C2 C3 C4 -173.2(9) . . . . y
C2 C3 C4 C5 -2.2(14) . . . . y
C3 C4 C5 C6 1.5(14) . . . . y
C2 C1 C6 C5 0.1(14) . . . . y
Bi1 C1 C6 C5 -175.8(7) . . . . y
C4 C5 C6 C1 -0.5(14) . . . . y
N2 P1 C10 C11 1.3(8) . . . . y
C16 P1 C10 C11 118.0(7) . . . . y
Se1 P1 C10 C11 -124.8(7) . . . . y
N2 P1 C10 C15 -178.6(7) . . . . y
C16 P1 C10 C15 -61.9(8) . . . . y
Se1 P1 C10 C15 55.4(7) . . . . y
C15 C10 C11 C12 -0.2(13) . . . . y
P1 C10 C11 C12 179.9(7) . . . . y
C10 C11 C12 C13 1.1(14) . . . . y
C11 C12 C13 C14 -1.1(16) . . . . y
C12 C13 C14 C15 0.2(15) . . . . y
C13 C14 C15 C10 0.6(14) . . . . y
C11 C10 C15 C14 -0.6(13) . . . . y
P1 C10 C15 C14 179.2(7) . . . . y
N2 P1 C16 C17 69.3(8) . . . . y
C10 P1 C16 C17 -44.1(8) . . . . y
Se1 P1 C16 C17 -161.6(6) . . . . y
N2 P1 C16 C21 -105.2(7) . . . . y
C10 P1 C16 C21 141.4(7) . . . . y
Se1 P1 C16 C21 24.0(8) . . . . y
C21 C16 C17 C18 -0.4(14) . . . . y
P1 C16 C17 C18 -175.2(8) . . . . y
C16 C17 C18 C19 0.4(16) . . . . ?
C17 C18 C19 C20 0.6(16) . . . . ?
C18 C19 C20 C21 -1.6(15) . . . . ?
C19 C20 C21 C16 1.6(14) . . . . ?
C17 C16 C21 C20 -0.6(13) . . . . ?
P1 C16 C21 C20 173.9(7) . . . . ?
N2 P2 C22 C27 118.1(8) . . . . ?
C28 P2 C22 C27 -127.4(8) . . . . ?
Se2 P2 C22 C27 -11.9(9) . . . . ?
N2 P2 C22 C23 -58.5(7) . . . . ?
C28 P2 C22 C23 56.0(7) . . . . ?
Se2 P2 C22 C23 171.5(6) . . . . ?
C27 C22 C23 C24 0.7(14) . . . . ?
P2 C22 C23 C24 177.5(7) . . . . ?
C22 C23 C24 C25 -0.1(15) . . . . ?
C23 C24 C25 C26 0.3(17) . . . . ?
C24 C25 C26 C27 -1.2(17) . . . . ?
C23 C22 C27 C26 -1.5(14) . . . . ?
P2 C22 C27 C26 -178.0(8) . . . . ?
C25 C26 C27 C22 1.7(16) . . . . ?
N2 P2 C28 C29 8.2(8) . . . . ?
C22 P2 C28 C29 -110.0(7) . . . . ?
Se2 P2 C28 C29 134.5(7) . . . . ?
N2 P2 C28 C33 -177.2(7) . . . . ?
C22 P2 C28 C33 64.6(8) . . . . ?
Se2 P2 C28 C33 -51.0(7) . . . . ?
C33 C28 C29 C30 2.2(14) . . . . ?
P2 C28 C29 C30 176.9(8) . . . . ?
C28 C29 C30 C31 -2.0(16) . . . . ?
C29 C30 C31 C32 1.0(16) . . . . ?
C30 C31 C32 C33 -0.3(16) . . . . ?
C31 C32 C33 C28 0.7(15) . . . . ?
C29 C28 C33 C32 -1.6(13) . . . . ?
P2 C28 C33 C32 -176.3(7) . . . . ?
C8 N1 C7 C2 79.4(9) . . . . ?
C9 N1 C7 C2 -156.2(7) . . . . ?
Bi1 N1 C7 C2 -38.6(8) . . . . ?
C1 C2 C7 N1 36.6(12) . . . . ?
C3 C2 C7 N1 -148.8(8) . . . . ?
